data_7716547
loop_
_publ_author_name
'Chong, Julien'
'Benchohra, Amina'
'Besnard, C&#xe9;line'
'Gu&#xe9;n&#xe9;e, Laure'
'Rosspeintner, Arnulf'
'Cruz, Carlos M.'
'Jim&#xe9;nez, Juan-Ram&#xf3;n'
'Piguet, Claude'

_publ_section_title
;
 Taming 2,2'-biimidazole ligands in trivalent chromium complexes.
;
_journal_issue 38
_journal_name_full 'Dalton transactions (Cambridge, England : 2003)'
_journal_page_first 15801
_journal_page_last 15814
_journal_paper_doi 10.1039/d4dt01608d
_journal_volume 53
_journal_year 2024
_chemical_formula_moiety 'C18 H15 Cr1 N12, 10[CH3OH]'
_chemical_formula_sum 'C28 H55 Cr N12 O10'
_chemical_formula_weight 771.84
_space_group_crystal_system trigonal
_space_group_IT_number 148
_space_group_name_Hall '-R 3'
_space_group_name_H-M_alt 'R -3 :H'
_atom_sites_solution_hydrogens geom
_atom_sites_solution_primary dual
_atom_sites_solution_secondary difmap
_audit_creation_date 2022-11-07
_audit_creation_method
;
Olex2 1.3
(compiled 2020.11.12 svn.r5f609507 for OlexSys, GUI svn.r6408)
;
_audit_update_record
;
2024-05-15 deposited with the CCDC.	2024-07-05 downloaded from the CCDC.
;
_cell_angle_alpha 90
_cell_angle_beta 90
_cell_angle_gamma 120
_cell_formula_units_Z 6
_cell_length_a 17.8046(3)
_cell_length_b 17.8046(3)
_cell_length_c 22.4548(4)
_cell_measurement_reflns_used 10506
_cell_measurement_temperature 100.00(11)
_cell_measurement_theta_max 72.6790
_cell_measurement_theta_min 3.4550
_cell_volume 6164.59(18)
_computing_cell_refinement 'CrysAlisPro 1.171.41.89a (Rigaku OD, 2020)'
_computing_data_collection 'CrysAlisPro 1.171.41.89a (Rigaku OD, 2020)'
_computing_data_reduction 'CrysAlisPro 1.171.41.89a (Rigaku OD, 2020)'
_computing_molecular_graphics 'Olex2 1.3 (Dolomanov et al., 2009)'
_computing_publication_material 'Olex2 1.3 (Dolomanov et al., 2009)'
_computing_structure_refinement 'SHELXL 2018/3 (Sheldrick, 2015)'
_computing_structure_solution 'SHELXT 2018/2 (Sheldrick, 2018)'
_diffrn_ambient_environment N~2~
_diffrn_ambient_temperature 100.00(11)
_diffrn_detector 'Hybrid Pixel Array Detector'
_diffrn_detector_area_resol_mean 10.0000
_diffrn_detector_type 'HyPix-Arc 150'
_diffrn_measured_fraction_theta_full 0.998
_diffrn_measured_fraction_theta_max 0.971
_diffrn_measurement_details
;
List of Runs (angles in degrees, time in seconds):

  # Type    Start    End  Width  t~exp~   \w     \q     \k     \f   Frames
#--------------------------------------------------------------------------
  1  \w    -89.00 -63.00   0.50   10.00    --  -57.32   0.00 -90.00   52
  2  \w    -61.00 -25.00   0.50   10.00    --  -57.32   0.00  30.00   72
  3  \w    -55.00 -20.00   0.50   10.00    --  -57.32   0.00 -90.00   70
  4  \w    -95.00 -68.00   0.50   10.00    --  -57.32   0.00  30.00   54
  5  \w    -50.00 -24.00   0.50   10.00    --  -57.32 -15.00  30.00   52
  6  \w     21.00  53.00   0.50   10.00    --   60.32 -94.00-180.00   64
  7  \w     26.00  59.00   0.50   10.00    --   60.32 -94.00-120.00   66
  8  \w     21.00  57.00   0.50   10.00    --   60.32 -94.00   0.00   72
  9  \w     22.00  50.00   0.50   10.00    --   60.32 -94.00  30.00   56
 10  \w     22.00  48.00   0.50   10.00    --   60.32 -94.00 -30.00   52
 11  \w     91.00 117.00   0.50   10.00    --   74.75  15.00 150.00   52
 12  \w     43.00  68.00   0.50   10.00    --   74.75  15.00 150.00   50
 13  \w     78.00 105.00   0.50   10.00    --   74.75-125.00 -60.00   54
 14  \w     41.00  74.00   0.50   10.00    --   74.75-125.00 -60.00   66
 15  \w     50.00  76.00   0.50   10.00    --   74.75 -94.00 -30.00   52
 16  \w     95.00 122.00   0.50   10.00    --   74.75  15.00 120.00   54
 17  \w     47.00  73.00   0.50   10.00    --   74.75  15.00 120.00   52
 18  \w     52.00  81.00   0.50   10.00    --   77.03 -94.00 -90.00   58
 19  \w     62.00 109.00   0.50   10.00    --   77.03   0.00   0.00   94
 20  \w     36.00  86.00   0.50   10.00    --   77.03-125.00  60.00  100
 21  \w     67.00 106.00   0.50   10.00    --   77.03-125.00 -90.00   78
 22  \w     77.00 117.00   0.50   10.00    --   77.03   0.00  90.00   80
 23  \w     45.00  71.00   0.50   10.00    --   77.03   0.00  90.00   52
 24  \w     37.00  62.00   0.50   10.00    --   77.03 -94.00 150.00   50
 25  \w     49.00  76.00   0.50   10.00    --   77.03 -94.00-180.00   54
 26  \w     73.00 104.00   0.50   10.00    --   77.03   0.00-120.00   62
 27  \w     38.00  66.00   0.50   10.00    --   77.03   0.00-120.00   56
 28  \w     79.00 105.00   0.50   10.00    --   77.03   0.00 -90.00   52
 29  \w     76.00 102.00   0.50   10.00    --   77.03-125.00 120.00   52
 30  \w     39.00  71.00   0.50   10.00    --   77.03 -94.00-150.00   64
 31  \w     99.00 125.00   0.50   10.00    --   81.25  19.00 -66.16   52
 32  \w     57.00 118.00   0.50   10.00    --   81.25  19.00-132.77  122
 33  \w     52.00  80.00   0.50   10.00    --   81.25  19.00 -66.16   56
 34  \w     44.00  85.00   0.50   10.00    --   81.25-102.00  61.66   82
 35  \w     94.00 120.00   0.50   10.00    --   81.25-141.00  15.67   52
 36  \w     51.00  81.00   0.50   10.00    --   81.25-141.00  15.67   60
;
_diffrn_measurement_device 'four-circle diffractometer'
_diffrn_measurement_device_type 'XtaLAB Synergy, Dualflex, HyPix-Arc 150'
_diffrn_measurement_method '\w scans'
_diffrn_orient_matrix_type 'CrysAlisPro convention (1999,Acta A55,543-557)'
_diffrn_orient_matrix_UB_11 0.0595126000
_diffrn_orient_matrix_UB_12 -0.0113583000
_diffrn_orient_matrix_UB_13 0.0444543000
_diffrn_orient_matrix_UB_21 0.0044684000
_diffrn_orient_matrix_UB_22 -0.0658570000
_diffrn_orient_matrix_UB_23 -0.0423298000
_diffrn_orient_matrix_UB_31 0.0800060000
_diffrn_orient_matrix_UB_32 0.0742780000
_diffrn_orient_matrix_UB_33 -0.0306418000
_diffrn_radiation_monochromator mirror
_diffrn_radiation_probe x-ray
_diffrn_radiation_type 'Cu K\a'
_diffrn_radiation_wavelength 1.54184
_diffrn_reflns_av_R_equivalents 0.0261
_diffrn_reflns_av_unetI/netI 0.0129
_diffrn_reflns_Laue_measured_fraction_full 0.998
_diffrn_reflns_Laue_measured_fraction_max 0.971
_diffrn_reflns_limit_h_max 22
_diffrn_reflns_limit_h_min -21
_diffrn_reflns_limit_k_max 21
_diffrn_reflns_limit_k_min -21
_diffrn_reflns_limit_l_max 27
_diffrn_reflns_limit_l_min -27
_diffrn_reflns_number 19714
_diffrn_reflns_point_group_measured_fraction_full 0.998
_diffrn_reflns_point_group_measured_fraction_max 0.971
_diffrn_reflns_theta_full 67.684
_diffrn_reflns_theta_max 74.981
_diffrn_reflns_theta_min 3.477
_diffrn_source 'micro-focus sealed X-ray tube'
_diffrn_source_type 'PhotonJet (Cu) X-ray Source'
_exptl_absorpt_coefficient_mu 2.820
_exptl_absorpt_correction_T_max 0.861
_exptl_absorpt_correction_T_min 0.743
_exptl_absorpt_correction_type analytical
_exptl_absorpt_process_details
;
CrysAlisPro 1.171.41.89a (Rigaku Oxford Diffraction, 2020)
Analytical numeric absorption correction using a multifaceted crystal
model based on expressions derived by R.C. Clark & J.S. Reid.
(Clark, R. C. & Reid, J. S. (1995). Acta Cryst. A51, 887-897)
Empirical absorption correction using spherical harmonics,
implemented in SCALE3 ABSPACK scaling algorithm.
;
_exptl_crystal_colour yellow
_exptl_crystal_colour_primary yellow
_exptl_crystal_density_diffrn 1.247
_exptl_crystal_description prism
_exptl_crystal_F_000 2466
_exptl_crystal_size_max 0.16
_exptl_crystal_size_mid 0.097
_exptl_crystal_size_min 0.061
_refine_diff_density_max 0.378
_refine_diff_density_min -0.504
_refine_diff_density_rms 0.112
_refine_ls_extinction_method none
_refine_ls_goodness_of_fit_ref 1.067
_refine_ls_hydrogen_treatment constr
_refine_ls_matrix_type full
_refine_ls_number_parameters 94
_refine_ls_number_reflns 2747
_refine_ls_number_restraints 0
_refine_ls_restrained_S_all 1.067
_refine_ls_R_factor_all 0.0771
_refine_ls_R_factor_gt 0.0758
_refine_ls_shift/su_max 0.000
_refine_ls_shift/su_mean 0.000
_refine_ls_structure_factor_coef Fsqd
_refine_ls_weighting_details 'w=1/[\s^2^(Fo^2^)+(0.1783P)^2^+7.2680P] where P=(Fo^2^+2Fc^2^)/3'
_refine_ls_weighting_scheme calc
_refine_ls_wR_factor_gt 0.2422
_refine_ls_wR_factor_ref 0.2440
_reflns_Friedel_coverage 0.000
_reflns_number_gt 2620
_reflns_number_total 2747
_reflns_threshold_expression 'I > 2\s(I)'
_cod_data_source_file d4dt01608d2.cif
_cod_data_source_block 2
_cod_depositor_comments 'Adding full bibliography for 7716546--7716554.cif.'
_cod_original_cell_volume 6164.6(2)
_cod_original_sg_symbol_H-M 'R -3'
_cod_database_code 7716547
_shelx_shelxl_version_number 2018/3
_chemical_oxdiff_formula C28CrH55N12O10
_shelx_space_group_comment
;
The symmetry employed for this shelxl refinement is uniquely defined
by the following loop, which should always be used as a source of
symmetry information in preference to the above space-group names.
They are only intended as comments.
;
_shelx_estimated_absorpt_t_max 0.847
_shelx_estimated_absorpt_t_min 0.661
_reflns_odcompleteness_completeness 99.82
_reflns_odcompleteness_iscentric 1
_reflns_odcompleteness_theta 71.98
_olex2_refinement_description
;
1. Fixed Uiso
 At 1.2 times of:
  All C(H) groups, All N(H) groups
2.a Aromatic/amide H refined with riding coordinates:
 N4(H4), C1(H1), C2(H2), C5(H5), C6(H6)
;
_smtbx_masks_special_details
;
A solvent mask was calculated and 1103 electrons were 
found in a volume of 3805\%A^3^ in 1 void per unit cell. 
This is consistent with the presence of 
10[CH3OH] per Formula Unit 
which account for 1080 electrons 
per unit cell.
;
_smtbx_masks_void_probe_radius 1.2
_smtbx_masks_void_truncation_radius 1.2
_olex2_submission_special_instructions 'No special instructions were received'
_oxdiff_exptl_absorpt_empirical_details
;
Empirical correction (ABSPACK) includes:
- Absorption correction using spherical harmonics
- Frame scaling
;
_oxdiff_exptl_absorpt_empirical_full_max 1.268
_oxdiff_exptl_absorpt_empirical_full_min 0.886

loop_
_space_group_symop_operation_xyz
'x, y, z'
'-y, x-y, z'
'-x+y, -x, z'
'x+2/3, y+1/3, z+1/3'
'-y+2/3, x-y+1/3, z+1/3'
'-x+y+2/3, -x+1/3, z+1/3'
'x+1/3, y+2/3, z+2/3'
'-y+1/3, x-y+2/3, z+2/3'
'-x+y+1/3, -x+2/3, z+2/3'
'-x, -y, -z'
'y, -x+y, -z'
'x-y, x, -z'
'-x+2/3, -y+1/3, -z+1/3'
'y+2/3, -x+y+1/3, -z+1/3'
'x-y+2/3, x+1/3, -z+1/3'
'-x+1/3, -y+2/3, -z+2/3'
'y+1/3, -x+y+2/3, -z+2/3'
'x-y+1/3, x+2/3, -z+2/3'

loop_
_atom_site_label
_atom_site_type_symbol
_atom_site_fract_x
_atom_site_fract_y
_atom_site_fract_z
_atom_site_U_iso_or_equiv
_atom_site_adp_type
_atom_site_occupancy
_atom_site_site_symmetry_order
_atom_site_calc_flag
_atom_site_refinement_flags_posn
_atom_site_refinement_flags_adp
_atom_site_refinement_flags_occupancy
_atom_site_disorder_assembly
_atom_site_disorder_group
Cr1 Cr 0.333333 0.666667 0.33399(3) 0.0435(3) Uani 1 3 d S T P . .
N1 N 0.43508(15) 0.67857(15) 0.28519(11) 0.0461(5) Uani 1 1 d . . . . .
N2 N 0.57915(16) 0.74440(19) 0.27414(11) 0.0555(7) Uani 1 1 d . . . . .
N3 N 0.43468(16) 0.75612(16) 0.38418(11) 0.0507(6) Uani 1 1 d . . . . .
N4 N 0.57545(17) 0.8358(2) 0.39672(13) 0.0639(8) Uani 1 1 d . . . . .
H4 H 0.631542 0.859446 0.390374 0.077 Uiso 1 1 calc R U . . .
C1 C 0.45173(19) 0.64769(19) 0.23411(14) 0.0494(7) Uani 1 1 d . . . . .
H1 H 0.409756 0.605739 0.207975 0.059 Uiso 1 1 calc R U . . .
C2 C 0.5396(2) 0.6881(2) 0.22748(14) 0.0557(7) Uani 1 1 d . . . . .
H2 H 0.568950 0.678716 0.195546 0.067 Uiso 1 1 calc R U . . .
C3 C 0.51323(18) 0.73605(19) 0.30732(13) 0.0480(6) Uani 1 1 d . . . . .
C4 C 0.51177(19) 0.7775(2) 0.36175(13) 0.0503(7) Uani 1 1 d . . . . .
C5 C 0.4493(2) 0.8024(2) 0.43611(15) 0.0602(8) Uani 1 1 d . . . . .
H5 H 0.406008 0.800410 0.461855 0.072 Uiso 1 1 calc R U . . .
C6 C 0.5368(2) 0.8515(3) 0.44422(18) 0.0746(11) Uani 1 1 d . . . . .
H6 H 0.565485 0.889497 0.476634 0.090 Uiso 1 1 calc R U . . .

loop_
_atom_site_aniso_label
_atom_site_aniso_U_11
_atom_site_aniso_U_22
_atom_site_aniso_U_33
_atom_site_aniso_U_23
_atom_site_aniso_U_13
_atom_site_aniso_U_12
Cr1 0.0380(3) 0.0380(3) 0.0546(5) 0.000 0.000 0.01898(17)
N1 0.0419(12) 0.0414(11) 0.0553(12) -0.0061(9) -0.0055(9) 0.0211(10)
N2 0.0431(12) 0.0675(16) 0.0556(14) -0.0173(12) -0.0038(10) 0.0275(12)
N3 0.0440(12) 0.0489(13) 0.0575(13) -0.0062(10) 0.0010(10) 0.0219(10)
N4 0.0396(12) 0.0729(18) 0.0631(15) -0.0264(13) -0.0001(11) 0.0160(12)
C1 0.0488(15) 0.0469(14) 0.0548(15) -0.0088(11) -0.0073(12) 0.0256(12)
C2 0.0510(16) 0.0666(19) 0.0532(15) -0.0163(13) -0.0068(12) 0.0323(14)
C3 0.0394(13) 0.0505(14) 0.0540(15) -0.0070(11) -0.0036(11) 0.0224(12)
C4 0.0445(14) 0.0505(15) 0.0521(15) -0.0093(12) -0.0015(11) 0.0209(12)
C5 0.0511(16) 0.0664(19) 0.0605(17) -0.0174(15) 0.0040(13) 0.0275(15)
C6 0.0549(19) 0.077(2) 0.073(2) -0.0320(18) 0.0039(16) 0.0187(17)

loop_
_atom_type_symbol
_atom_type_description
_atom_type_scat_dispersion_real
_atom_type_scat_dispersion_imag
_atom_type_scat_source
C C 0.0181 0.0091 'International Tables Vol C Tables 4.2.6.8 and 6.1.1.4'
Cr Cr -0.1635 2.4439 'International Tables Vol C Tables 4.2.6.8 and 6.1.1.4'
H H 0.0000 0.0000 'International Tables Vol C Tables 4.2.6.8 and 6.1.1.4'
N N 0.0311 0.0180 'International Tables Vol C Tables 4.2.6.8 and 6.1.1.4'
O O 0.0492 0.0322 'International Tables Vol C Tables 4.2.6.8 and 6.1.1.4'

loop_
_exptl_crystal_face_index_h
_exptl_crystal_face_index_k
_exptl_crystal_face_index_l
_exptl_crystal_face_perp_dist
-4 2 1 0.0427
4 -2 -1 0.0427
0 0 1 0.0303
0 0 -1 0.0303
1 2 -2 0.0600
-1 -2 2 0.0600
-4 5 -1 0.0567
4 -5 1 0.0567
2 1 5 0.0401
-2 -1 -5 0.0401

loop_
_geom_angle_atom_site_label_1
_geom_angle_atom_site_label_2
_geom_angle_atom_site_label_3
_geom_angle
_geom_angle_site_symmetry_1
_geom_angle_site_symmetry_3
_geom_angle_publ_flag
N1 Cr1 N1 93.74(9) 2_665 3_565 ?
N1 Cr1 N1 93.74(9) 2_665 . ?
N1 Cr1 N1 93.74(9) 3_565 . ?
N1 Cr1 N3 94.74(10) 2_665 . ?
N1 Cr1 N3 94.74(10) . 3_565 ?
N1 Cr1 N3 79.80(10) . . ?
N1 Cr1 N3 169.65(9) 3_565 . ?
N1 Cr1 N3 79.80(10) 2_665 2_665 ?
N1 Cr1 N3 79.80(10) 3_565 3_565 ?
N1 Cr1 N3 94.74(10) 3_565 2_665 ?
N1 Cr1 N3 169.65(10) . 2_665 ?
N1 Cr1 N3 169.65(10) 2_665 3_565 ?
N3 Cr1 N3 92.59(10) 2_665 3_565 ?
N3 Cr1 N3 92.59(10) 2_665 . ?
N3 Cr1 N3 92.59(10) . 3_565 ?
C1 N1 Cr1 140.4(2) . . ?
C3 N1 Cr1 114.13(19) . . ?
C3 N1 C1 105.4(2) . . ?
C3 N2 C2 104.0(3) . . ?
C4 N3 Cr1 113.42(19) . . ?
C4 N3 C5 106.9(2) . . ?
C5 N3 Cr1 139.6(2) . . ?
C4 N4 H4 126.4 . . ?
C4 N4 C6 107.2(3) . . ?
C6 N4 H4 126.4 . . ?
N1 C1 H1 126.2 . . ?
C2 C1 N1 107.6(3) . . ?
C2 C1 H1 126.2 . . ?
N2 C2 H2 125.2 . . ?
C1 C2 N2 109.6(3) . . ?
C1 C2 H2 125.2 . . ?
N1 C3 C4 115.4(2) . . ?
N2 C3 N1 113.4(3) . . ?
N2 C3 C4 131.3(3) . . ?
N3 C4 N4 110.6(3) . . ?
N3 C4 C3 117.3(3) . . ?
N4 C4 C3 132.1(3) . . ?
N3 C5 H5 125.9 . . ?
C6 C5 N3 108.1(3) . . ?
C6 C5 H5 125.9 . . ?
N4 C6 H6 126.5 . . ?
C5 C6 N4 107.1(3) . . ?
C5 C6 H6 126.5 . . ?

loop_
_geom_bond_atom_site_label_1
_geom_bond_atom_site_label_2
_geom_bond_distance
_geom_bond_site_symmetry_2
_geom_bond_publ_flag
Cr1 N1 2.036(2) 2_665 ?
Cr1 N1 2.036(2) 3_565 ?
Cr1 N1 2.036(2) . ?
Cr1 N3 2.047(2) 2_665 ?
Cr1 N3 2.047(2) 3_565 ?
Cr1 N3 2.047(3) . ?
N1 C1 1.367(4) . ?
N1 C3 1.344(4) . ?
N2 C2 1.376(4) . ?
N2 C3 1.334(4) . ?
N3 C4 1.327(4) . ?
N3 C5 1.375(4) . ?
N4 H4 0.8800 . ?
N4 C4 1.342(4) . ?
N4 C6 1.373(4) . ?
C1 H1 0.9500 . ?
C1 C2 1.364(4) . ?
C2 H2 0.9500 . ?
C3 C4 1.435(4) . ?
C5 H5 0.9500 . ?
C5 C6 1.365(5) . ?
C6 H6 0.9500 . ?

loop_
_geom_hbond_atom_site_label_D
_geom_hbond_atom_site_label_H
_geom_hbond_atom_site_label_A
_geom_hbond_distance_DH
_geom_hbond_distance_HA
_geom_hbond_distance_DA
_geom_hbond_angle_DHA
_geom_hbond_site_symmetry_A
_geom_hbond_publ_flag
N4 H4 N2 0.88 1.89 2.758(4) 167.7 16_665 yes

loop_
_geom_torsion_atom_site_label_1
_geom_torsion_atom_site_label_2
_geom_torsion_atom_site_label_3
_geom_torsion_atom_site_label_4
_geom_torsion
_geom_torsion_site_symmetry_1
_geom_torsion_site_symmetry_2
_geom_torsion_site_symmetry_3
_geom_torsion_site_symmetry_4
_geom_torsion_publ_flag
Cr1 N1 C1 C2 178.0(2) . . . . ?
Cr1 N1 C3 N2 -178.7(2) . . . . ?
Cr1 N1 C3 C4 1.3(3) . . . . ?
Cr1 N3 C4 N4 -179.6(2) . . . . ?
Cr1 N3 C4 C3 -0.2(4) . . . . ?
Cr1 N3 C5 C6 178.8(3) . . . . ?
N1 C1 C2 N2 0.2(4) . . . . ?
N1 C3 C4 N3 -0.7(4) . . . . ?
N1 C3 C4 N4 178.5(3) . . . . ?
N2 C3 C4 N3 179.2(3) . . . . ?
N2 C3 C4 N4 -1.6(6) . . . . ?
N3 C5 C6 N4 0.6(5) . . . . ?
C1 N1 C3 N2 0.0(4) . . . . ?
C1 N1 C3 C4 179.9(3) . . . . ?
C2 N2 C3 N1 0.1(4) . . . . ?
C2 N2 C3 C4 -179.8(3) . . . . ?
C3 N1 C1 C2 -0.1(3) . . . . ?
C3 N2 C2 C1 -0.2(4) . . . . ?
C4 N3 C5 C6 -0.2(4) . . . . ?
C4 N4 C6 C5 -0.8(5) . . . . ?
C5 N3 C4 N4 -0.3(4) . . . . ?
C5 N3 C4 C3 179.1(3) . . . . ?
C6 N4 C4 N3 0.7(4) . . . . ?
C6 N4 C4 C3 -178.6(4) . . . . ?

loop_
_exptl_oxdiff_crystal_face_indexfrac_h
_exptl_oxdiff_crystal_face_indexfrac_k
_exptl_oxdiff_crystal_face_indexfrac_l
_exptl_oxdiff_crystal_face_x
_exptl_oxdiff_crystal_face_y
_exptl_oxdiff_crystal_face_z
-3.9973 1.9982 1.0008 -0.2161 -0.1918 -0.2020
3.9973 -1.9982 -1.0008 0.2161 0.1918 0.2020
0.0002 -0.0001 0.9999 0.0445 -0.0423 -0.0306
-0.0002 0.0001 -0.9999 -0.0445 0.0423 0.0306
0.9998 1.9992 -1.9998 -0.0521 -0.0425 0.2898
-0.9998 -1.9992 1.9998 0.0521 0.0425 -0.2898
-3.9966 4.9966 -0.9988 -0.3390 -0.3046 0.0820
3.9966 -4.9966 0.9988 0.3390 0.3046 -0.0820
2.0005 0.9993 4.9990 0.3299 -0.2685 0.0811
-2.0005 -0.9993 -4.9990 -0.3299 0.2685 -0.0811

loop_
_smtbx_masks_void_nr
_smtbx_masks_void_average_x
_smtbx_masks_void_average_y
_smtbx_masks_void_average_z
_smtbx_masks_void_volume
_smtbx_masks_void_count_electrons
_smtbx_masks_void_content
1 -0.605 -0.247 -0.119 3805.1 1102.5 '60 CH3OH'
